data_4311448
loop_
_publ_author_name
'Eddie Y. Y. Chan'
'Qian-Feng Zhang'
'Yiu-Keung Sau'
'Samuel M. F. Lo'
'Herman H. Y. Sung'
'Ian D. Williams'
'Richard K. Haynes'
'Wa-Hung Leung'

_publ_section_title
;
 Chiral Bisphosphinite Metalloligands Derived from a P-Chiral Secondary
 Phosphine Oxide
;
_journal_name_full 'Inorganic Chemistry'
_journal_page_first 4921
_journal_page_last 4926
_journal_paper_doi 10.1021/ic049744u
_journal_volume 43
_journal_year 2004
_chemical_formula_sum 'C50 H76 Cu N2 O4 P4 Pd2 S4'
_chemical_formula_weight 1297.59
_chemical_name_systematic
; 
 ? 
;
_space_group_IT_number 19
_symmetry_cell_setting orthorhombic
_symmetry_space_group_name_Hall 'P 2ac 2ab'
_symmetry_space_group_name_H-M 'P 21 21 21'
_atom_sites_solution_hydrogens geom
_atom_sites_solution_primary direct
_atom_sites_solution_secondary difmap
_audit_creation_method SHELXL-97
_cell_angle_alpha 90.00
_cell_angle_beta 90.00
_cell_angle_gamma 90.00
_cell_formula_units_Z 4
_cell_length_a 10.298(2)
_cell_length_b 11.961(2)
_cell_length_c 46.690(9)
_cell_measurement_temperature 100(2)
_cell_volume 5751.0(18)
_computing_cell_refinement 'Bruker XSCANS'
_computing_data_collection 'Bruker XSCANS'
_computing_data_reduction 'Bruker SHELXTL'
_computing_molecular_graphics 'Bruker SHELXTL'
_computing_publication_material 'Bruker SHELXTL'
_computing_structure_refinement 'SHELXL-97 (Sheldrick, 1997)'
_computing_structure_solution 'SHELXS-97 (Sheldrick, 1990)'
_diffrn_ambient_temperature 100(2)
_diffrn_measured_fraction_theta_full 0.968
_diffrn_measured_fraction_theta_max 0.968
_diffrn_measurement_device_type 'Bruker P4'
_diffrn_measurement_method '\w scans'
_diffrn_radiation_monochromator graphite
_diffrn_radiation_source 'fine-focus sealed tube'
_diffrn_radiation_type MoK\a
_diffrn_radiation_wavelength 0.71073
_diffrn_reflns_av_R_equivalents 0.0521
_diffrn_reflns_av_sigmaI/netI 0.0735
_diffrn_reflns_limit_h_max 13
_diffrn_reflns_limit_h_min -11
_diffrn_reflns_limit_k_max 15
_diffrn_reflns_limit_k_min -15
_diffrn_reflns_limit_l_max 60
_diffrn_reflns_limit_l_min -46
_diffrn_reflns_number 35509
_diffrn_reflns_theta_full 28.30
_diffrn_reflns_theta_max 28.30
_diffrn_reflns_theta_min 1.74
_exptl_absorpt_coefficient_mu 1.284
_exptl_absorpt_correction_T_max 1.00
_exptl_absorpt_correction_T_min 0.85
_exptl_absorpt_correction_type empirical
_exptl_absorpt_process_details SADABS
_exptl_crystal_colour 'pale blue'
_exptl_crystal_density_diffrn 1.499
_exptl_crystal_density_method 'not measured'
_exptl_crystal_description block
_exptl_crystal_F_000 2668
_exptl_crystal_size_max 0.30
_exptl_crystal_size_mid 0.15
_exptl_crystal_size_min 0.10
_refine_diff_density_max 1.067
_refine_diff_density_min -0.787
_refine_diff_density_rms 0.112
_refine_ls_abs_structure_details 'Flack H D (1983), Acta Cryst. A39, 876-881'
_refine_ls_abs_structure_Flack -0.013(13)
_refine_ls_extinction_method none
_refine_ls_goodness_of_fit_ref 1.059
_refine_ls_hydrogen_treatment mixed
_refine_ls_matrix_type full
_refine_ls_number_parameters 603
_refine_ls_number_reflns 13509
_refine_ls_number_restraints 0
_refine_ls_restrained_S_all 1.059
_refine_ls_R_factor_all 0.0562
_refine_ls_R_factor_gt 0.0480
_refine_ls_shift/su_max 0.001
_refine_ls_shift/su_mean 0.000
_refine_ls_structure_factor_coef Fsqd
_refine_ls_weighting_details 'calc w=1/[\s^2^(Fo^2^)+(0.0270P)^2^+0.0000P] where P=(Fo^2^+2Fc^2^)/3'
_refine_ls_weighting_scheme calc
_refine_ls_wR_factor_gt 0.0800
_refine_ls_wR_factor_ref 0.0827
_reflns_number_gt 12131
_reflns_number_total 13509
_reflns_threshold_expression >2sigma(I)
_cod_data_source_file ic049744usi20040227_075356.cif
_cod_data_source_block Cu[(tBuPhPO)2Pd(S2CNEt2)]2
_cod_depositor_comments
;
The following automatic conversions were performed:
'_symmetry_cell_setting' value 'Orthorhombic' changed to 'orthorhombic'
according to '/home/saulius/struct/CIF-dictionaries/cif_core.dic'
dictionary named 'cif_core.dic' version 2.4.1 from
2010-06-29.

'_exptl_absorpt_correction_type' value 'Empirical' changed to
'empirical' according to
'/home/saulius/struct/CIF-dictionaries/cif_core.dic' dictionary named
'cif_core.dic' version 2.4.1 from 2010-06-29.

Automatic conversion script
Id: cif_fix_enum 1527 2010-12-29 10:47:43Z saulius 
;
_cod_original_cell_volume 5751(2)
_cod_database_code 4311448

loop_
_symmetry_equiv_pos_as_xyz
'x, y, z'
'-x+1/2, -y, z+1/2'
'-x, y+1/2, -z+1/2'
'x+1/2, -y+1/2, -z'

loop_
_atom_site_label
_atom_site_type_symbol
_atom_site_fract_x
_atom_site_fract_y
_atom_site_fract_z
_atom_site_U_iso_or_equiv
_atom_site_adp_type
_atom_site_occupancy
_atom_site_symmetry_multiplicity
_atom_site_calc_flag
_atom_site_refinement_flags
_atom_site_disorder_assembly
_atom_site_disorder_group
Cu1 Cu 0.52512(5) 0.30775(4) 0.368466(11) 0.01455(12) Uani 1 1 d . . .
Pd1 Pd 0.71067(3) 0.50545(3) 0.434263(7) 0.01691(8) Uani 1 1 d . . .
Pd2 Pd 0.31155(3) 0.15128(3) 0.300009(7) 0.01304(7) Uani 1 1 d . . .
P1 P 0.62089(12) 0.53262(9) 0.39009(2) 0.0152(2) Uani 1 1 d . . .
P2 P 0.61551(12) 0.33140(9) 0.43273(2) 0.0169(2) Uani 1 1 d . . .
P3 P 0.50762(11) 0.23698(9) 0.30502(2) 0.0142(2) Uani 1 1 d . . .
P4 P 0.31293(12) 0.13583(9) 0.34922(2) 0.0141(2) Uani 1 1 d . . .
S2 S 0.83633(15) 0.48728(11) 0.47713(3) 0.0369(4) Uani 1 1 d . . .
S1 S 0.79888(13) 0.68796(9) 0.44449(2) 0.0242(3) Uani 1 1 d . . .
S4 S 0.11163(12) 0.05664(10) 0.29007(2) 0.0203(3) Uani 1 1 d . . .
S3 S 0.27387(11) 0.16964(9) 0.24955(2) 0.0170(2) Uani 1 1 d . . .
O1 O 0.6415(3) 0.4337(2) 0.36973(6) 0.0170(7) Uani 1 1 d . . .
O2 O 0.5122(3) 0.3100(3) 0.40936(6) 0.0188(7) Uani 1 1 d . . .
O3 O 0.5148(3) 0.3287(2) 0.32826(6) 0.0165(7) Uani 1 1 d . . .
O4 O 0.4377(3) 0.1661(2) 0.36589(6) 0.0154(6) Uani 1 1 d . . .
C1 C 0.8730(5) 0.6266(4) 0.47357(10) 0.0267(12) Uani 1 1 d . . .
C2 C 0.1281(4) 0.1033(4) 0.25571(9) 0.0147(9) Uani 1 1 d . . .
C10 C 0.6844(4) 0.6542(4) 0.36927(9) 0.0190(9) Uani 1 1 d . . .
C11 C 0.8326(4) 0.6447(4) 0.36779(10) 0.0242(11) Uani 1 1 d . . .
H11A H 0.8677 0.7080 0.3569 0.036 Uiso 1 1 calc R . .
H11B H 0.8565 0.5747 0.3583 0.036 Uiso 1 1 calc R . .
H11C H 0.8685 0.6454 0.3872 0.036 Uiso 1 1 calc R . .
C12 C 0.6278(5) 0.6480(4) 0.33880(9) 0.0251(11) Uani 1 1 d . . .
H12A H 0.6598 0.7113 0.3275 0.038 Uiso 1 1 calc R . .
H12B H 0.5328 0.6508 0.3398 0.038 Uiso 1 1 calc R . .
H12C H 0.6549 0.5779 0.3297 0.038 Uiso 1 1 calc R . .
C13 C 0.6431(5) 0.7648(4) 0.38256(10) 0.0249(12) Uani 1 1 d . . .
H13A H 0.6777 0.8268 0.3711 0.037 Uiso 1 1 calc R . .
H13B H 0.6768 0.7697 0.4021 0.037 Uiso 1 1 calc R . .
H13C H 0.5481 0.7692 0.3830 0.037 Uiso 1 1 calc R . .
C14 C 0.4480(5) 0.5633(4) 0.39296(10) 0.0212(11) Uani 1 1 d . . .
C15 C 0.4005(5) 0.6154(4) 0.41712(12) 0.0342(13) Uani 1 1 d . . .
H15A H 0.4570 0.6316 0.4327 0.041 Uiso 1 1 calc R . .
C16 C 0.2689(6) 0.6446(5) 0.41873(15) 0.0521(18) Uani 1 1 d . . .
H16A H 0.2369 0.6814 0.4353 0.063 Uiso 1 1 calc R . .
C17 C 0.1866(6) 0.6209(5) 0.39692(17) 0.0547(19) Uani 1 1 d . . .
H17A H 0.0973 0.6398 0.3984 0.066 Uiso 1 1 calc R . .
C18 C 0.2329(5) 0.5691(5) 0.37245(15) 0.0422(16) Uani 1 1 d . . .
H18A H 0.1755 0.5537 0.3570 0.051 Uiso 1 1 calc R . .
C19 C 0.3629(5) 0.5395(4) 0.37037(12) 0.0303(12) Uani 1 1 d . . .
H19A H 0.3941 0.5031 0.3536 0.036 Uiso 1 1 calc R . .
C20 C 0.5242(5) 0.3008(4) 0.46633(10) 0.0229(11) Uani 1 1 d . . .
C21 C 0.6132(5) 0.2777(5) 0.49196(10) 0.0299(13) Uani 1 1 d . . .
H21A H 0.5602 0.2619 0.5089 0.045 Uiso 1 1 calc R . .
H21B H 0.6677 0.3433 0.4956 0.045 Uiso 1 1 calc R . .
H21C H 0.6685 0.2131 0.4878 0.045 Uiso 1 1 calc R . .
C22 C 0.4397(5) 0.1982(5) 0.46141(11) 0.0334(13) Uani 1 1 d . . .
H22A H 0.3916 0.1809 0.4790 0.050 Uiso 1 1 calc R . .
H22B H 0.4948 0.1345 0.4563 0.050 Uiso 1 1 calc R . .
H22C H 0.3784 0.2132 0.4458 0.050 Uiso 1 1 calc R . .
C23 C 0.4376(5) 0.4011(4) 0.47294(11) 0.0339(14) Uani 1 1 d . . .
H23A H 0.3887 0.3868 0.4906 0.051 Uiso 1 1 calc R . .
H23B H 0.3769 0.4129 0.4571 0.051 Uiso 1 1 calc R . .
H23C H 0.4915 0.4679 0.4754 0.051 Uiso 1 1 calc R . .
C24 C 0.7303(5) 0.2160(4) 0.42970(9) 0.0188(10) Uani 1 1 d . . .
C25 C 0.8528(5) 0.2156(4) 0.44245(10) 0.0233(11) Uani 1 1 d . . .
H25A H 0.8816 0.2799 0.4526 0.028 Uiso 1 1 calc R . .
C26 C 0.9325(5) 0.1237(4) 0.44057(10) 0.0274(12) Uani 1 1 d . . .
H26A H 1.0155 0.1249 0.4494 0.033 Uiso 1 1 calc R . .
C27 C 0.8929(6) 0.0300(4) 0.42595(10) 0.0311(13) Uani 1 1 d . . .
H27A H 0.9472 -0.0341 0.4251 0.037 Uiso 1 1 calc R . .
C28 C 0.7748(6) 0.0299(4) 0.41255(10) 0.0336(14) Uani 1 1 d . . .
H28A H 0.7485 -0.0339 0.4019 0.040 Uiso 1 1 calc R . .
C29 C 0.6928(6) 0.1215(4) 0.41423(10) 0.0257(11) Uani 1 1 d . . .
H29A H 0.6110 0.1200 0.4048 0.031 Uiso 1 1 calc R . .
C30 C 0.5810(4) 0.3103(4) 0.27376(10) 0.0216(11) Uani 1 1 d . . .
C31 C 0.7155(4) 0.3527(4) 0.28292(10) 0.0264(11) Uani 1 1 d . . .
H31A H 0.7561 0.3925 0.2669 0.040 Uiso 1 1 calc R . .
H31B H 0.7700 0.2891 0.2885 0.040 Uiso 1 1 calc R . .
H31C H 0.7061 0.4036 0.2992 0.040 Uiso 1 1 calc R . .
C32 C 0.5973(5) 0.2358(4) 0.24715(9) 0.0272(12) Uani 1 1 d . . .
H32A H 0.6356 0.2796 0.2316 0.041 Uiso 1 1 calc R . .
H32B H 0.5123 0.2074 0.2412 0.041 Uiso 1 1 calc R . .
H32C H 0.6545 0.1728 0.2518 0.041 Uiso 1 1 calc R . .
C33 C 0.4932(5) 0.4115(4) 0.26751(10) 0.0268(12) Uani 1 1 d . . .
H33A H 0.5281 0.4532 0.2512 0.040 Uiso 1 1 calc R . .
H33B H 0.4903 0.4602 0.2844 0.040 Uiso 1 1 calc R . .
H33C H 0.4053 0.3854 0.2630 0.040 Uiso 1 1 calc R . .
C34 C 0.6258(4) 0.1280(4) 0.31328(9) 0.0172(10) Uani 1 1 d . . .
C35 C 0.7244(4) 0.1455(4) 0.33326(9) 0.0217(10) Uani 1 1 d . . .
H35A H 0.7305 0.2150 0.3430 0.026 Uiso 1 1 calc R . .
C36 C 0.8129(5) 0.0621(4) 0.33878(10) 0.0275(12) Uani 1 1 d . . .
H36A H 0.8798 0.0743 0.3524 0.033 Uiso 1 1 calc R . .
C37 C 0.8056(5) -0.0391(4) 0.32472(10) 0.0248(11) Uani 1 1 d . . .
H37A H 0.8673 -0.0961 0.3287 0.030 Uiso 1 1 calc R . .
C38 C 0.7091(5) -0.0578(4) 0.30487(11) 0.0269(11) Uani 1 1 d . . .
H38A H 0.7048 -0.1271 0.2950 0.032 Uiso 1 1 calc R . .
C39 C 0.6178(4) 0.0254(4) 0.29931(10) 0.0211(10) Uani 1 1 d . . .
H39A H 0.5500 0.0121 0.2859 0.025 Uiso 1 1 calc R . .
C40 C 0.2753(4) -0.0088(4) 0.36234(9) 0.0169(9) Uani 1 1 d . . .
C41 C 0.3179(5) -0.0192(4) 0.39353(10) 0.0278(12) Uani 1 1 d . . .
H41A H 0.2982 -0.0946 0.4005 0.042 Uiso 1 1 calc R . .
H41B H 0.2712 0.0360 0.4052 0.042 Uiso 1 1 calc R . .
H41C H 0.4115 -0.0056 0.3949 0.042 Uiso 1 1 calc R . .
C42 C 0.3538(5) -0.0911(4) 0.34377(11) 0.0300(13) Uani 1 1 d . . .
H42A H 0.3361 -0.1679 0.3500 0.045 Uiso 1 1 calc R . .
H42B H 0.4467 -0.0753 0.3458 0.045 Uiso 1 1 calc R . .
H42C H 0.3284 -0.0827 0.3237 0.045 Uiso 1 1 calc R . .
C43 C 0.1317(4) -0.0354(4) 0.36018(9) 0.0195(10) Uani 1 1 d . . .
H43A H 0.1160 -0.1114 0.3672 0.029 Uiso 1 1 calc R . .
H43B H 0.1040 -0.0299 0.3401 0.029 Uiso 1 1 calc R . .
H43C H 0.0823 0.0180 0.3718 0.029 Uiso 1 1 calc R . .
C44 C 0.1858(5) 0.2267(3) 0.36403(9) 0.0187(10) Uani 1 1 d . . .
C45 C 0.2031(5) 0.2675(4) 0.39179(10) 0.0212(10) Uani 1 1 d . . .
H45A H 0.2793 0.2489 0.4022 0.025 Uiso 1 1 calc R . .
C46 C 0.1089(5) 0.3353(4) 0.40422(11) 0.0293(12) Uani 1 1 d . . .
H46A H 0.1208 0.3620 0.4232 0.035 Uiso 1 1 calc R . .
C47 C -0.0017(5) 0.3640(4) 0.38928(11) 0.0265(11) Uani 1 1 d . . .
H47A H -0.0667 0.4090 0.3980 0.032 Uiso 1 1 calc R . .
C48 C -0.0170(5) 0.3263(4) 0.36127(11) 0.0255(11) Uani 1 1 d . . .
H48A H -0.0919 0.3476 0.3507 0.031 Uiso 1 1 calc R . .
C49 C 0.0758(4) 0.2579(4) 0.34860(11) 0.0199(10) Uani 1 1 d . . .
H49A H 0.0643 0.2325 0.3295 0.024 Uiso 1 1 calc R . .
C51 C 0.0501(5) 0.1344(4) 0.20661(9) 0.0225(11) Uani 1 1 d . . .
H51A H 0.0356 0.0732 0.1927 0.027 Uiso 1 1 calc R . .
H51B H 0.1397 0.1624 0.2038 0.027 Uiso 1 1 calc R . .
C52 C -0.0429(6) 0.2265(6) 0.20046(13) 0.059(2) Uani 1 1 d . . .
H52A H -0.0305 0.2527 0.1808 0.089 Uiso 1 1 calc R . .
H52B H -0.0277 0.2884 0.2138 0.089 Uiso 1 1 calc R . .
H52C H -0.1320 0.1991 0.2028 0.089 Uiso 1 1 calc R . .
C53 C -0.0813(4) 0.0250(4) 0.24144(10) 0.0218(11) Uani 1 1 d . . .
H53A H -0.1577 0.0684 0.2350 0.026 Uiso 1 1 calc R . .
H53B H -0.0897 0.0130 0.2623 0.026 Uiso 1 1 calc R . .
C54 C -0.0802(6) -0.0859(5) 0.22659(17) 0.070(2) Uani 1 1 d . . .
H54A H -0.1607 -0.1261 0.2309 0.104 Uiso 1 1 calc R . .
H54B H -0.0057 -0.1298 0.2333 0.104 Uiso 1 1 calc R . .
H54C H -0.0733 -0.0743 0.2059 0.104 Uiso 1 1 calc R . .
C61 C 0.9681(6) 0.8041(4) 0.48939(11) 0.0323(13) Uani 1 1 d . . .
H61A H 0.9686 0.8363 0.5089 0.039 Uiso 1 1 calc R . .
H61B H 0.8937 0.8368 0.4789 0.039 Uiso 1 1 calc R . .
C62 C 1.0911(6) 0.8356(5) 0.47450(14) 0.0500(17) Uani 1 1 d . . .
H62A H 1.0980 0.9172 0.4736 0.075 Uiso 1 1 calc R . .
H62B H 1.0906 0.8049 0.4550 0.075 Uiso 1 1 calc R . .
H62C H 1.1653 0.8052 0.4851 0.075 Uiso 1 1 calc R . .
C63 C 1.0206(7) 0.6214(4) 0.51497(12) 0.0440(17) Uani 1 1 d . . .
C64 C 0.9631(11) 0.6158(9) 0.5400(2) 0.034(3) Uiso 0.50 1 d P . .
H64A H 1.0188 0.5753 0.5535 0.051 Uiso 0.50 1 calc PR . .
H64B H 0.8802 0.5764 0.5380 0.051 Uiso 0.50 1 calc PR . .
H64C H 0.9474 0.6916 0.5472 0.051 Uiso 0.50 1 calc PR . .
C65 C 1.1157(12) 0.5601(10) 0.5079(3) 0.043(3) Uiso 0.50 1 d P . .
H65A H 1.1544 0.5271 0.5251 0.064 Uiso 0.50 1 calc PR . .
H65B H 1.1809 0.6054 0.4979 0.064 Uiso 0.50 1 calc PR . .
H65C H 1.0854 0.5004 0.4952 0.064 Uiso 0.50 1 calc PR . .
N1 N 0.9503(4) 0.6808(3) 0.49140(9) 0.0296(11) Uani 1 1 d . . .
N2 N 0.0381(4) 0.0898(3) 0.23564(8) 0.0168(8) Uani 1 1 d . . .

loop_
_atom_site_aniso_label
_atom_site_aniso_U_11
_atom_site_aniso_U_22
_atom_site_aniso_U_33
_atom_site_aniso_U_23
_atom_site_aniso_U_13
_atom_site_aniso_U_12
Cu1 0.0174(3) 0.0129(3) 0.0134(3) 0.0008(2) -0.0034(2) -0.0027(2)
Pd1 0.02451(19) 0.01259(16) 0.01363(16) 0.00044(14) -0.00602(14) -0.00265(16)
Pd2 0.01257(16) 0.01354(16) 0.01300(16) 0.00110(13) -0.00259(13) -0.00127(14)
P1 0.0172(6) 0.0134(6) 0.0149(6) 0.0010(5) -0.0026(5) -0.0012(5)
P2 0.0226(6) 0.0155(6) 0.0125(6) 0.0022(5) -0.0026(5) -0.0042(5)
P3 0.0158(6) 0.0149(5) 0.0119(6) 0.0017(5) -0.0022(5) -0.0021(5)
P4 0.0143(6) 0.0138(5) 0.0142(5) 0.0011(4) -0.0021(5) -0.0016(5)
S2 0.0665(10) 0.0176(6) 0.0267(7) 0.0046(6) -0.0282(7) -0.0109(7)
S1 0.0362(7) 0.0152(5) 0.0211(6) 0.0014(5) -0.0116(6) -0.0040(6)
S4 0.0198(6) 0.0269(6) 0.0142(6) 0.0037(5) -0.0027(5) -0.0086(5)
S3 0.0150(6) 0.0205(6) 0.0155(5) 0.0009(5) -0.0012(4) -0.0052(5)
O1 0.0190(17) 0.0183(16) 0.0137(16) -0.0010(13) 0.0012(13) -0.0088(13)
O2 0.0224(18) 0.0188(16) 0.0152(16) -0.0012(13) -0.0043(13) -0.0076(15)
O3 0.0222(17) 0.0129(16) 0.0145(15) 0.0022(12) -0.0031(13) -0.0048(13)
O4 0.0172(16) 0.0125(15) 0.0166(16) 0.0009(13) -0.0008(12) -0.0042(13)
C1 0.041(3) 0.019(3) 0.020(3) 0.001(2) -0.010(2) -0.001(2)
C2 0.016(2) 0.014(2) 0.014(2) -0.0010(18) 0.0016(18) 0.0022(19)
C10 0.026(2) 0.017(2) 0.014(2) 0.0017(19) 0.000(2) -0.002(2)
C11 0.024(3) 0.022(2) 0.027(3) 0.002(2) 0.000(2) -0.006(2)
C12 0.040(3) 0.022(2) 0.014(2) 0.004(2) -0.007(2) -0.007(2)
C13 0.037(3) 0.017(2) 0.021(3) 0.003(2) -0.011(2) 0.000(2)
C14 0.019(3) 0.019(2) 0.026(3) 0.007(2) -0.001(2) -0.001(2)
C15 0.031(3) 0.032(3) 0.040(3) 0.002(3) 0.007(3) 0.011(3)
C16 0.040(4) 0.047(4) 0.069(5) 0.001(4) 0.028(3) 0.014(3)
C17 0.022(3) 0.042(4) 0.100(6) 0.016(4) -0.001(4) 0.004(3)
C18 0.025(3) 0.030(3) 0.072(5) 0.015(3) -0.015(3) 0.000(2)
C19 0.026(3) 0.021(3) 0.043(3) 0.010(2) -0.010(2) -0.005(2)
C20 0.027(3) 0.025(3) 0.016(2) 0.005(2) 0.002(2) 0.001(2)
C21 0.038(3) 0.040(3) 0.012(2) 0.005(2) 0.002(2) -0.005(3)
C22 0.041(3) 0.041(3) 0.018(3) 0.012(2) 0.004(2) -0.014(3)
C23 0.041(4) 0.032(3) 0.028(3) 0.005(2) 0.008(3) 0.001(3)
C24 0.028(3) 0.019(2) 0.010(2) 0.0038(18) 0.0010(19) -0.003(2)
C25 0.031(3) 0.019(3) 0.020(3) -0.007(2) -0.004(2) -0.004(2)
C26 0.030(3) 0.030(3) 0.022(3) 0.000(2) -0.004(2) 0.005(2)
C27 0.052(4) 0.021(3) 0.020(3) 0.002(2) 0.000(2) 0.011(3)
C28 0.058(4) 0.018(3) 0.024(3) -0.006(2) -0.011(3) -0.001(3)
C29 0.040(3) 0.017(2) 0.020(2) 0.0007(19) -0.006(2) -0.001(2)
C30 0.019(3) 0.030(3) 0.016(2) 0.005(2) -0.0044(19) -0.010(2)
C31 0.021(3) 0.034(3) 0.024(3) 0.011(2) -0.005(2) -0.019(2)
C32 0.025(3) 0.042(3) 0.015(3) 0.006(2) -0.001(2) -0.008(2)
C33 0.030(3) 0.029(3) 0.021(3) 0.015(2) -0.003(2) -0.006(2)
C34 0.013(2) 0.022(2) 0.016(2) 0.0031(19) 0.0029(18) 0.001(2)
C35 0.020(2) 0.027(2) 0.019(2) -0.001(2) -0.0017(18) -0.005(2)
C36 0.019(3) 0.038(3) 0.026(3) 0.007(2) -0.001(2) -0.005(2)
C37 0.019(2) 0.023(2) 0.032(3) 0.014(2) 0.004(2) 0.008(2)
C38 0.030(3) 0.020(2) 0.032(3) 0.003(2) 0.010(2) 0.000(2)
C39 0.017(2) 0.029(3) 0.017(2) 0.001(2) 0.0022(19) -0.002(2)
C40 0.019(2) 0.011(2) 0.021(2) 0.0064(19) -0.0007(18) 0.0000(19)
C41 0.033(3) 0.025(3) 0.026(3) 0.009(2) -0.010(2) -0.010(2)
C42 0.032(3) 0.019(3) 0.039(3) 0.004(2) 0.002(2) 0.002(2)
C43 0.023(3) 0.019(2) 0.016(2) 0.0089(19) -0.0017(19) -0.002(2)
C44 0.020(2) 0.016(2) 0.021(2) 0.0029(18) 0.002(2) 0.002(2)
C45 0.021(3) 0.020(2) 0.022(2) 0.0006(19) 0.000(2) -0.003(2)
C46 0.033(3) 0.027(3) 0.028(3) -0.004(2) 0.006(2) -0.005(3)
C47 0.024(3) 0.018(2) 0.038(3) 0.004(2) 0.009(2) 0.003(2)
C48 0.019(3) 0.017(2) 0.040(3) 0.002(2) 0.001(2) 0.002(2)
C49 0.019(3) 0.014(2) 0.027(3) 0.002(2) -0.003(2) -0.0018(19)
C51 0.024(3) 0.029(3) 0.014(2) 0.003(2) -0.0013(18) -0.006(2)
C52 0.067(5) 0.072(5) 0.039(4) 0.038(4) 0.007(3) 0.031(4)
C53 0.020(3) 0.031(3) 0.015(2) 0.006(2) -0.0005(18) -0.005(2)
C54 0.051(5) 0.046(4) 0.112(7) -0.037(4) 0.033(4) -0.031(4)
C61 0.050(4) 0.022(3) 0.025(3) -0.003(2) -0.014(3) -0.011(3)
C62 0.042(4) 0.026(3) 0.082(5) 0.013(3) -0.010(3) -0.002(3)
C63 0.074(5) 0.025(3) 0.034(3) -0.003(2) -0.033(3) -0.008(3)
N1 0.048(3) 0.017(2) 0.024(2) -0.0004(18) -0.012(2) -0.012(2)
N2 0.016(2) 0.020(2) 0.013(2) 0.0019(16) 0.0011(15) -0.0025(16)

loop_
_atom_type_symbol
_atom_type_description
_atom_type_scat_dispersion_real
_atom_type_scat_dispersion_imag
_atom_type_scat_source
C C 0.0033 0.0016 'International Tables Vol C Tables 4.2.6.8 and 6.1.1.4'
H H 0.0000 0.0000 'International Tables Vol C Tables 4.2.6.8 and 6.1.1.4'
N N 0.0061 0.0033 'International Tables Vol C Tables 4.2.6.8 and 6.1.1.4'
O O 0.0106 0.0060 'International Tables Vol C Tables 4.2.6.8 and 6.1.1.4'
P P 0.1023 0.0942 'International Tables Vol C Tables 4.2.6.8 and 6.1.1.4'
S S 0.1246 0.1234 'International Tables Vol C Tables 4.2.6.8 and 6.1.1.4'
Cu Cu 0.3201 1.2651 'International Tables Vol C Tables 4.2.6.8 and 6.1.1.4'
Pd Pd -0.9988 1.0072 'International Tables Vol C Tables 4.2.6.8 and 6.1.1.4'

loop_
_geom_angle_atom_site_label_1
_geom_angle_atom_site_label_2
_geom_angle_atom_site_label_3
_geom_angle
_geom_angle_site_symmetry_1
_geom_angle_site_symmetry_3
_geom_angle_publ_flag
O3 Cu1 O2 168.94(14) . . ?
O3 Cu1 O4 91.60(12) . . ?
O2 Cu1 O4 92.42(13) . . ?
O3 Cu1 O1 87.82(12) . . ?
O2 Cu1 O1 90.10(13) . . ?
O4 Cu1 O1 169.35(13) . . ?
P1 Pd1 P2 85.89(4) . . ?
P1 Pd1 S2 170.83(5) . . ?
P2 Pd1 S2 100.02(4) . . ?
P1 Pd1 S1 101.68(4) . . ?
P2 Pd1 S1 170.02(4) . . ?
S2 Pd1 S1 73.32(4) . . ?
P3 Pd2 P4 85.88(4) . . ?
P3 Pd2 S4 174.40(4) . . ?
P4 Pd2 S4 99.24(4) . . ?
P3 Pd2 S3 101.72(4) . . ?
P4 Pd2 S3 171.01(4) . . ?
S4 Pd2 S3 73.37(4) . . ?
O1 P1 C14 109.6(2) . . ?
O1 P1 C10 103.28(18) . . ?
C14 P1 C10 102.9(2) . . ?
O1 P1 Pd1 113.23(13) . . ?
C14 P1 Pd1 110.96(16) . . ?
C10 P1 Pd1 116.06(15) . . ?
O2 P2 C24 105.4(2) . . ?
O2 P2 C20 102.4(2) . . ?
C24 P2 C20 104.1(2) . . ?
O2 P2 Pd1 117.69(13) . . ?
C24 P2 Pd1 114.26(15) . . ?
C20 P2 Pd1 111.47(16) . . ?
O3 P3 C34 109.08(19) . . ?
O3 P3 C30 101.35(19) . . ?
C34 P3 C30 103.4(2) . . ?
O3 P3 Pd2 115.73(13) . . ?
C34 P3 Pd2 106.95(15) . . ?
C30 P3 Pd2 119.44(15) . . ?
O4 P4 C44 105.34(19) . . ?
O4 P4 C40 102.91(18) . . ?
C44 P4 C40 106.0(2) . . ?
O4 P4 Pd2 119.23(12) . . ?
C44 P4 Pd2 108.86(15) . . ?
C40 P4 Pd2 113.46(14) . . ?
C1 S2 Pd1 87.11(17) . . ?
C1 S1 Pd1 86.41(17) . . ?
C2 S4 Pd2 86.68(16) . . ?
C2 S3 Pd2 86.27(15) . . ?
P1 O1 Cu1 122.44(18) . . ?
P2 O2 Cu1 131.2(2) . . ?
P3 O3 Cu1 127.19(17) . . ?
P4 O4 Cu1 128.88(18) . . ?
N1 C1 S2 123.2(4) . . ?
N1 C1 S1 123.7(4) . . ?
S2 C1 S1 113.1(3) . . ?
N2 C2 S4 123.6(3) . . ?
N2 C2 S3 123.1(3) . . ?
S4 C2 S3 113.2(3) . . ?
C13 C10 C11 111.2(4) . . ?
C13 C10 C12 108.3(4) . . ?
C11 C10 C12 109.4(4) . . ?
C13 C10 P1 111.5(3) . . ?
C11 C10 P1 108.3(3) . . ?
C12 C10 P1 108.1(3) . . ?
C15 C14 C19 119.1(5) . . ?
C15 C14 P1 119.8(4) . . ?
C19 C14 P1 121.0(4) . . ?
C14 C15 C16 120.0(6) . . ?
C17 C16 C15 120.8(6) . . ?
C16 C17 C18 119.9(6) . . ?
C17 C18 C19 120.3(6) . . ?
C18 C19 C14 119.9(6) . . ?
C22 C20 C23 109.3(4) . . ?
C22 C20 C21 108.3(4) . . ?
C23 C20 C21 109.4(4) . . ?
C22 C20 P2 108.6(3) . . ?
C23 C20 P2 108.1(3) . . ?
C21 C20 P2 113.0(3) . . ?
C25 C24 C29 117.9(4) . . ?
C25 C24 P2 123.8(3) . . ?
C29 C24 P2 118.3(4) . . ?
C26 C25 C24 121.0(4) . . ?
C27 C26 C25 120.4(5) . . ?
C28 C27 C26 119.5(5) . . ?
C27 C28 C29 121.0(5) . . ?
C28 C29 C24 120.1(5) . . ?
C31 C30 C32 108.5(4) . . ?
C31 C30 C33 108.8(4) . . ?
C32 C30 C33 111.5(4) . . ?
C31 C30 P3 107.7(3) . . ?
C32 C30 P3 113.8(3) . . ?
C33 C30 P3 106.3(3) . . ?
C39 C34 C35 119.2(4) . . ?
C39 C34 P3 119.4(3) . . ?
C35 C34 P3 121.3(4) . . ?
C36 C35 C34 119.9(5) . . ?
C35 C36 C37 120.8(5) . . ?
C38 C37 C36 120.1(5) . . ?
C37 C38 C39 119.8(4) . . ?
C34 C39 C38 120.2(4) . . ?
C43 C40 C41 109.1(4) . . ?
C43 C40 C42 109.9(4) . . ?
C41 C40 C42 109.5(4) . . ?
C43 C40 P4 111.9(3) . . ?
C41 C40 P4 109.1(3) . . ?
C42 C40 P4 107.3(3) . . ?
C49 C44 C45 119.3(4) . . ?
C49 C44 P4 122.9(4) . . ?
C45 C44 P4 117.7(4) . . ?
C46 C45 C44 120.1(5) . . ?
C47 C46 C45 120.7(5) . . ?
C46 C47 C48 119.2(5) . . ?
C49 C48 C47 120.8(5) . . ?
C48 C49 C44 119.8(5) . . ?
N2 C51 C52 113.2(4) . . ?
N2 C53 C54 111.9(4) . . ?
N1 C61 C62 112.6(5) . . ?
C65 C63 C64 123.4(9) . . ?
C65 C63 N1 117.2(7) . . ?
C64 C63 N1 117.5(7) . . ?
C1 N1 C61 121.3(4) . . ?
C1 N1 C63 121.5(4) . . ?
C61 N1 C63 117.2(4) . . ?
C2 N2 C51 123.4(4) . . ?
C2 N2 C53 121.0(4) . . ?
C51 N2 C53 115.6(4) . . ?

loop_
_geom_bond_atom_site_label_1
_geom_bond_atom_site_label_2
_geom_bond_distance
_geom_bond_site_symmetry_2
_geom_bond_publ_flag
Cu1 O3 1.897(3) . ?
Cu1 O2 1.914(3) . ?
Cu1 O4 1.922(3) . ?
Cu1 O1 1.927(3) . ?
Pd1 P1 2.2835(13) . ?
Pd1 P2 2.3021(13) . ?
Pd1 S2 2.3934(13) . ?
Pd1 S1 2.4121(13) . ?
Pd2 P3 2.2765(12) . ?
Pd2 P4 2.3053(12) . ?
Pd2 S4 2.3949(13) . ?
Pd2 S3 2.3977(12) . ?
P1 O1 1.532(3) . ?
P1 C14 1.823(5) . ?
P1 C10 1.867(4) . ?
P2 O2 1.546(3) . ?
P2 C24 1.823(5) . ?
P2 C20 1.865(5) . ?
P3 O3 1.545(3) . ?
P3 C34 1.824(5) . ?
P3 C30 1.863(5) . ?
P4 O4 1.545(3) . ?
P4 C44 1.837(5) . ?
P4 C40 1.875(4) . ?
S2 C1 1.717(5) . ?
S1 C1 1.722(5) . ?
S4 C2 1.707(4) . ?
S3 C2 1.722(5) . ?
C1 N1 1.322(6) . ?
C2 N2 1.328(5) . ?
C10 C13 1.522(6) . ?
C10 C11 1.533(6) . ?
C10 C12 1.539(6) . ?
C14 C15 1.378(7) . ?
C14 C19 1.400(7) . ?
C15 C16 1.402(8) . ?
C16 C17 1.354(9) . ?
C17 C18 1.384(9) . ?
C18 C19 1.388(7) . ?
C20 C22 1.521(7) . ?
C20 C23 1.526(7) . ?
C20 C21 1.532(7) . ?
C24 C25 1.395(6) . ?
C24 C29 1.396(6) . ?
C25 C26 1.375(6) . ?
C26 C27 1.374(7) . ?
C27 C28 1.368(7) . ?
C28 C29 1.385(7) . ?
C30 C31 1.535(6) . ?
C30 C32 1.538(6) . ?
C30 C33 1.539(7) . ?
C34 C39 1.392(6) . ?
C34 C35 1.395(6) . ?
C35 C36 1.375(7) . ?
C36 C37 1.379(7) . ?
C37 C38 1.377(7) . ?
C38 C39 1.394(6) . ?
C40 C43 1.517(6) . ?
C40 C41 1.525(6) . ?
C40 C42 1.541(6) . ?
C44 C49 1.393(6) . ?
C44 C45 1.397(6) . ?
C45 C46 1.391(7) . ?
C46 C47 1.379(7) . ?
C47 C48 1.392(7) . ?
C48 C49 1.391(6) . ?
C51 N2 1.462(5) . ?
C51 C52 1.488(7) . ?
C53 N2 1.479(5) . ?
C53 C54 1.496(7) . ?
C61 N1 1.490(6) . ?
C61 C62 1.493(8) . ?
C63 C65 1.268(12) . ?
C63 C64 1.311(11) . ?
C63 N1 1.496(6) . ?
